data_9017325
loop_
_publ_author_name
'Baikie, T.'
'Ferraris, C.'
'Klooster, W. T.'
'Madhavi, S.'
'Pramana, S. S.'
'Pring, A.'
'Schmidt, G.'
'White, T. J.'

_publ_section_title
;
 Crystal chemistry of mimetite, Pb10(AsO4)6Cl1.48O0.26, and finnemanite, Pb10(AsO3)6Cl2
 Note: T = 473 K
;
_journal_name_full 'Acta Crystallographica, Section B'
_journal_page_first 34
_journal_page_last 41
_journal_volume 64
_journal_year 2008
_chemical_compound_source Synthetic
_chemical_formula_sum 'As3 Cl0.74 O12.13 Pb5'
_chemical_name_mineral Mimetite
_space_group_IT_number 176
_space_group_name_Hall '-P 6c'
_space_group_name_H-M_alt 'P 63/m'
_symmetry_space_group_name_H-M 'P 63/m'
_cell_angle_alpha 90
_cell_angle_beta 90
_cell_angle_gamma 120
_cell_length_a 10.2415
_cell_length_b 10.2415
_cell_length_c 7.4594
_cell_formula_units_Z 2
_cell_volume 677.582
_database_code_amcsd 0020318
_diffrn_ambient_temperature 473
_exptl_crystal_density_diffrn 7.259
_cod_data_source_file inputs/fixed/downloads/11/11573.cif
_cod_data_source_block 11573
_cod_original_formula_sum 'Pb5 As3 O12.13 Cl.74'
_cod_database_code 9017325

loop_
_space_group_symop_operation_xyz
x,y,z
-x+y,-x,1/2-z
x-y,x,1/2+z
y,-x+y,-z
-y,x-y,z
x,y,1/2-z
-x,-y,1/2+z
x-y,x,-z
-x+y,-x,z
-y,x-y,1/2-z
y,-x+y,1/2+z
-x,-y,-z

loop_
_atom_site_label
_atom_site_fract_x
_atom_site_fract_y
_atom_site_fract_z
_atom_site_occupancy
Pb1 0.33333 0.66667 0.00460 1.00000
Pb2 0.25060 0.00450 0.25000 1.00000
As1 0.40570 0.38070 0.25000 1.00000
O1 0.32800 0.49210 0.25000 1.00000
O2 0.59660 0.48260 0.22270 0.50000
O3a 0.33170 0.24770 0.09030 0.50000
O3b 0.38210 0.28950 0.05390 0.50000
O4 0.00000 0.00000 0.25000 0.13000
Cl1 0.00000 0.00000 0.00000 0.74000

loop_
_cod_related_entry_id
_cod_related_entry_database
_cod_related_entry_code
1 AMCSD 0020318
